data_4310245
loop_
_publ_author_name
'M. Carla Aragoni'
'Massimiliano Arca'
'Francesco A. Devillanova'
'Francesco Isaia'
'Vito Lippolis'
'Annalisa Mancini'
'Luca Pala'
'Alexandra M. Z. Slawin'
'J. Derek Woollins'

_publ_section_title
;
[M(R-dmet)2] Bis(1,2-dithiolenes): a Promising New Class Intermediate
between [M(dmit)2] and [M(R,R'-timdt)2] (M = Ni, Pd, Pt)
;
_journal_name_full 'Inorganic Chemistry'
_journal_page_first 9610
_journal_page_last 9612
_journal_paper_doi 10.1021/ic051260q
_journal_volume 44
_journal_year 2005
_chemical_formula_moiety 'C10 H10 N2 S6'
_chemical_formula_sum 'C10 H10 N2 S6'
_chemical_formula_weight 350.56
_chemical_melting_point ?
_chemical_name_common ?
_chemical_name_systematic ?
_space_group_IT_number 2
_symmetry_cell_setting triclinic
_symmetry_space_group_name_Hall '-P 1'
_symmetry_space_group_name_H-M 'P -1'
_atom_sites_solution_hydrogens geom
_atom_sites_solution_primary direct
_atom_sites_solution_secondary difmap
_audit_creation_method SHELXL-97
_cell_angle_alpha 108.824(5)
_cell_angle_beta 101.978(8)
_cell_angle_gamma 91.298(6)
_cell_formula_units_Z 2
_cell_length_a 7.4047(18)
_cell_length_b 8.140(3)
_cell_length_c 12.493(4)
_cell_measurement_reflns_used 2481
_cell_measurement_temperature 93(2)
_cell_measurement_theta_max 25.3491
_cell_measurement_theta_min 1.7676
_cell_volume 693.9(4)
_computing_cell_refinement 'CrystalClear (Rigaku Corp., 2004)'
_computing_data_collection 'CrystalClear (Rigaku Corp., 2004)'
_computing_data_reduction 'CrystalClear (Rigaku Corp., 2004)'
_computing_molecular_graphics 'Bruker SHELXTL'
_computing_publication_material 'Bruker SHELXTL'
_computing_structure_refinement 'SHELXL-97 (Sheldrick, 1997)'
_computing_structure_solution 'SHELXS-97 (Sheldrick, 1990)'
_diffrn_ambient_temperature 93(2)
_diffrn_detector_area_resol_mean 0.83
_diffrn_measured_fraction_theta_full 0.935
_diffrn_measured_fraction_theta_max 0.935
_diffrn_measurement_device_type ccd
_diffrn_measurement_method dtprofit.ref
_diffrn_radiation_monochromator confocal
_diffrn_radiation_source 'rotating anode'
_diffrn_radiation_type MoK\a
_diffrn_radiation_wavelength 0.71073
_diffrn_reflns_av_R_equivalents 0.0498
_diffrn_reflns_av_sigmaI/netI 0.0601
_diffrn_reflns_limit_h_max 6
_diffrn_reflns_limit_h_min -8
_diffrn_reflns_limit_k_max 5
_diffrn_reflns_limit_k_min -9
_diffrn_reflns_limit_l_max 14
_diffrn_reflns_limit_l_min -14
_diffrn_reflns_number 4356
_diffrn_reflns_theta_full 25.34
_diffrn_reflns_theta_max 25.34
_diffrn_reflns_theta_min 1.77
_diffrn_standards_decay_% ?
_diffrn_standards_interval_count ?
_diffrn_standards_interval_time ?
_diffrn_standards_number ?
_exptl_absorpt_coefficient_mu 0.966
_exptl_absorpt_correction_T_max 1.0000
_exptl_absorpt_correction_T_min 0.3825
_exptl_absorpt_correction_type multi-scan
_exptl_absorpt_process_details ?
_exptl_crystal_colour 'dark purple'
_exptl_crystal_density_diffrn 1.678
_exptl_crystal_density_meas ?
_exptl_crystal_density_method 'not measured'
_exptl_crystal_description needle
_exptl_crystal_F_000 360
_exptl_crystal_size_max 0.1000
_exptl_crystal_size_mid 0.0100
_exptl_crystal_size_min 0.0100
_refine_diff_density_max 0.481
_refine_diff_density_min -0.405
_refine_diff_density_rms 0.097
_refine_ls_extinction_coef ?
_refine_ls_extinction_method none
_refine_ls_goodness_of_fit_ref 1.006
_refine_ls_hydrogen_treatment riding
_refine_ls_matrix_type full
_refine_ls_number_parameters 166
_refine_ls_number_reflns 2366
_refine_ls_number_restraints 0
_refine_ls_restrained_S_all 1.006
_refine_ls_R_factor_all 0.0417
_refine_ls_R_factor_gt 0.0316
_refine_ls_shift/su_max 0.004
_refine_ls_shift/su_mean 0.000
_refine_ls_structure_factor_coef Fsqd
_refine_ls_weighting_details 'calc w=1/[\s^2^(Fo^2^)+(0.0213P)^2^+0.0000P] where P=(Fo^2^+2Fc^2^)/3'
_refine_ls_weighting_scheme calc
_refine_ls_wR_factor_gt 0.0609
_refine_ls_wR_factor_ref 0.0649
_reflns_number_gt 2001
_reflns_number_total 2366
_reflns_threshold_expression >2sigma(I)
_cod_data_source_file ic051260qsi20050920_055411.cif
_cod_data_source_block sard8
_cod_depositor_comments
;
The following automatic conversions were performed:
_chemical_melting_point value '-' changed to '?' - value is undefined
or not given.
Automatic conversion script
Id: cif_fix_values 1391 2010-09-07 12:51:13Z saulius 

The following automatic conversions were performed:
'_symmetry_cell_setting' value 'Triclinic' changed to 'triclinic'
according to '/home/saulius/struct/CIF-dictionaries/cif_core.dic'
dictionary named 'cif_core.dic' version 2.4.1 from
2010-06-29.

'_exptl_absorpt_correction_type' value 'MULTISCAN' changed to
'multi-scan' according to
'/home/saulius/struct/CIF-dictionaries/cif_core.dic' dictionary named
'cif_core.dic' version 2.4.1 from 2010-06-29.

Automatic conversion script
Id: cif_fix_enum 1527 2010-12-29 10:47:43Z saulius 

The following automatic conversions were performed:

'_exptl_crystal_density_meas' value '-' was changed to '?' - the
value is perceived as not measured.

Automatic conversion script
Id: cif_fix_values 3008 2015-01-20 13:52:24Z robertas 

Replacing value '-' with '?' for the following tags 
'_chemical_name_common', '_chemical_name_systematic', 
'_diffrn_standards_decay_%', '_diffrn_standards_interval_count', 
'_diffrn_standards_interval_time', '_diffrn_standards_number',
'_exptl_absorpt_process_details'.

Antanas Vaitkus, 2015-02-20
;
_cod_database_code 4310245

loop_
_symmetry_equiv_pos_as_xyz
'x, y, z'
'-x, -y, -z'

loop_
_atom_site_label
_atom_site_type_symbol
_atom_site_fract_x
_atom_site_fract_y
_atom_site_fract_z
_atom_site_U_iso_or_equiv
_atom_site_adp_type
_atom_site_occupancy
_atom_site_symmetry_multiplicity
_atom_site_calc_flag
_atom_site_refinement_flags
_atom_site_disorder_assembly
_atom_site_disorder_group
C1 C 0.5166(2) 0.5300(3) 0.05948(17) 0.0096(4) Uani 1 1 d . . .
S2 S 0.47987(6) 0.40443(7) 0.14484(4) 0.01141(15) Uani 1 1 d . . .
C3 C 0.5578(2) 0.5838(3) 0.27312(18) 0.0122(5) Uani 1 1 d . . .
S3 S 0.56753(7) 0.56664(8) 0.40077(5) 0.01813(16) Uani 1 1 d . . .
N4 N 0.60803(19) 0.7291(2) 0.24846(14) 0.0104(4) Uani 1 1 d . . .
C4 C 0.6691(3) 0.8992(3) 0.34038(18) 0.0146(5) Uani 1 1 d . . .
H4A H 0.7675 0.9607 0.3205 0.018 Uiso 1 1 calc R . .
H4B H 0.7222 0.8807 0.4147 0.018 Uiso 1 1 calc R . .
C6 C 0.5083(3) 1.0114(3) 0.35479(19) 0.0203(5) Uani 1 1 d . . .
H6A H 0.4543 1.0281 0.2809 0.030 Uiso 1 1 calc R . .
H6B H 0.5535 1.1250 0.4145 0.030 Uiso 1 1 calc R . .
H6C H 0.4137 0.9534 0.3783 0.030 Uiso 1 1 calc R . .
C5 C 0.5868(2) 0.7090(3) 0.13241(17) 0.0099(5) Uani 1 1 d . . .
S5 S 0.63608(7) 0.86575(7) 0.08396(5) 0.01583(15) Uani 1 1 d . . .
C11 C 1.0047(2) 0.5071(3) 0.05682(17) 0.0113(5) Uani 1 1 d . . .
S12 S 1.08756(6) 0.69616(7) 0.17648(5) 0.01245(15) Uani 1 1 d . . .
C13 C 1.0470(2) 0.5904(3) 0.27354(18) 0.0125(5) Uani 1 1 d . . .
S13 S 1.09438(7) 0.69268(8) 0.41402(5) 0.01851(16) Uani 1 1 d . . .
N14 N 0.9749(2) 0.4214(2) 0.21484(14) 0.0114(4) Uani 1 1 d . . .
C14 C 0.9378(3) 0.3015(3) 0.27652(18) 0.0133(5) Uani 1 1 d . . .
H14A H 0.8274 0.2194 0.2299 0.016 Uiso 1 1 calc R . .
H14B H 0.9106 0.3693 0.3519 0.016 Uiso 1 1 calc R . .
C16 C 1.1024(3) 0.1996(3) 0.29738(19) 0.0186(5) Uani 1 1 d . . .
H16A H 1.1254 0.1278 0.2227 0.028 Uiso 1 1 calc R . .
H16B H 1.0761 0.1243 0.3408 0.028 Uiso 1 1 calc R . .
H16C H 1.2123 0.2809 0.3422 0.028 Uiso 1 1 calc R . .
C15 C 0.9488(2) 0.3666(3) 0.09482(18) 0.0118(5) Uani 1 1 d . . .
S15 S 0.86359(7) 0.16915(7) 0.00819(5) 0.01515(15) Uani 1 1 d . . .

loop_
_atom_site_aniso_label
_atom_site_aniso_U_11
_atom_site_aniso_U_22
_atom_site_aniso_U_33
_atom_site_aniso_U_23
_atom_site_aniso_U_13
_atom_site_aniso_U_12
C1 0.0076(10) 0.0115(12) 0.0134(11) 0.0081(10) 0.0036(8) 0.0036(8)
S2 0.0155(3) 0.0110(3) 0.0085(3) 0.0041(2) 0.0031(2) 0.0006(2)
C3 0.0108(10) 0.0160(13) 0.0092(11) 0.0030(10) 0.0027(8) 0.0047(8)
S3 0.0258(3) 0.0208(4) 0.0089(3) 0.0057(3) 0.0052(2) 0.0020(2)
N4 0.0107(9) 0.0105(10) 0.0096(10) 0.0032(8) 0.0015(7) 0.0015(7)
C4 0.0182(11) 0.0139(13) 0.0087(12) 0.0011(10) 0.0007(8) -0.0006(9)
C6 0.0238(12) 0.0169(14) 0.0142(13) -0.0018(11) 0.0021(9) 0.0040(9)
C5 0.0066(10) 0.0149(13) 0.0102(12) 0.0067(10) 0.0020(8) 0.0030(8)
S5 0.0229(3) 0.0111(3) 0.0127(3) 0.0043(2) 0.0023(2) -0.0032(2)
C11 0.0084(10) 0.0104(12) 0.0115(11) -0.0002(10) 0.0007(8) 0.0017(8)
S12 0.0149(3) 0.0103(3) 0.0103(3) 0.0019(2) 0.0016(2) -0.0005(2)
C13 0.0097(10) 0.0154(13) 0.0123(12) 0.0055(10) 0.0009(8) 0.0018(8)
S13 0.0216(3) 0.0207(4) 0.0100(3) 0.0021(3) 0.0017(2) -0.0001(2)
N14 0.0125(9) 0.0123(11) 0.0104(10) 0.0053(8) 0.0025(7) 0.0014(7)
C14 0.0157(11) 0.0152(13) 0.0107(12) 0.0067(10) 0.0029(8) -0.0012(8)
C16 0.0223(12) 0.0180(14) 0.0159(13) 0.0079(11) 0.0018(9) 0.0023(9)
C15 0.0091(10) 0.0140(12) 0.0130(12) 0.0043(10) 0.0043(8) 0.0033(8)
S15 0.0196(3) 0.0109(3) 0.0140(3) 0.0033(3) 0.0034(2) -0.0012(2)

loop_
_atom_type_symbol
_atom_type_description
_atom_type_scat_dispersion_real
_atom_type_scat_dispersion_imag
_atom_type_scat_source
C C 0.0033 0.0016 'International Tables Vol C Tables 4.2.6.8 and 6.1.1.4'
H H 0.0000 0.0000 'International Tables Vol C Tables 4.2.6.8 and 6.1.1.4'
N N 0.0061 0.0033 'International Tables Vol C Tables 4.2.6.8 and 6.1.1.4'
S S 0.1246 0.1234 'International Tables Vol C Tables 4.2.6.8 and 6.1.1.4'

loop_
_geom_angle_atom_site_label_1
_geom_angle_atom_site_label_2
_geom_angle_atom_site_label_3
_geom_angle
_geom_angle_site_symmetry_1
_geom_angle_site_symmetry_3
_geom_angle_publ_flag
C1 C1 C5 124.3(2) 2_665 . ?
C1 C1 S2 125.1(2) 2_665 . ?
C5 C1 S2 110.64(15) . . ?
C1 S2 C3 91.32(10) . . ?
N4 C3 S3 127.62(16) . . ?
N4 C3 S2 110.95(14) . . ?
S3 C3 S2 121.41(14) . . ?
C3 N4 C5 116.23(17) . . ?
C3 N4 C4 121.78(17) . . ?
C5 N4 C4 121.87(17) . . ?
N4 C4 C6 111.14(16) . . ?
N4 C4 H4A 109.4 . . ?
C6 C4 H4A 109.4 . . ?
N4 C4 H4B 109.4 . . ?
C6 C4 H4B 109.4 . . ?
H4A C4 H4B 108.0 . . ?
C4 C6 H6A 109.5 . . ?
C4 C6 H6B 109.5 . . ?
H6A C6 H6B 109.5 . . ?
C4 C6 H6C 109.5 . . ?
H6A C6 H6C 109.5 . . ?
H6B C6 H6C 109.5 . . ?
N4 C5 C1 110.84(18) . . ?
N4 C5 S5 124.16(16) . . ?
C1 C5 S5 124.99(16) . . ?
C11 C11 C15 124.7(2) 2_765 . ?
C11 C11 S12 124.8(2) 2_765 . ?
C15 C11 S12 110.44(15) . . ?
C11 S12 C13 91.44(10) . . ?
N14 C13 S13 127.84(17) . . ?
N14 C13 S12 110.86(15) . . ?
S13 C13 S12 121.30(13) . . ?
C13 N14 C15 116.20(17) . . ?
C13 N14 C14 121.62(17) . . ?
C15 N14 C14 122.09(17) . . ?
N14 C14 C16 111.06(15) . . ?
N14 C14 H14A 109.4 . . ?
C16 C14 H14A 109.4 . . ?
N14 C14 H14B 109.4 . . ?
C16 C14 H14B 109.4 . . ?
H14A C14 H14B 108.0 . . ?
C14 C16 H16A 109.5 . . ?
C14 C16 H16B 109.5 . . ?
H16A C16 H16B 109.5 . . ?
C14 C16 H16C 109.5 . . ?
H16A C16 H16C 109.5 . . ?
H16B C16 H16C 109.5 . . ?
N14 C15 C11 111.06(18) . . ?
N14 C15 S15 123.97(16) . . ?
C11 C15 S15 124.97(16) . . ?

loop_
_geom_bond_atom_site_label_1
_geom_bond_atom_site_label_2
_geom_bond_distance
_geom_bond_site_symmetry_2
_geom_bond_publ_flag
C1 C1 1.372(4) 2_665 ?
C1 C5 1.462(3) . ?
C1 S2 1.751(2) . ?
S2 C3 1.761(2) . ?
C3 N4 1.376(3) . ?
C3 S3 1.632(2) . ?
N4 C5 1.380(3) . ?
N4 C4 1.473(3) . ?
C4 C6 1.522(3) . ?
C4 H4A 0.9900 . ?
C4 H4B 0.9900 . ?
C6 H6A 0.9800 . ?
C6 H6B 0.9800 . ?
C6 H6C 0.9800 . ?
C5 S5 1.642(2) . ?
C11 C11 1.374(4) 2_765 ?
C11 C15 1.454(3) . ?
C11 S12 1.753(2) . ?
S12 C13 1.765(2) . ?
C13 N14 1.367(3) . ?
C13 S13 1.638(2) . ?
N14 C15 1.389(3) . ?
N14 C14 1.477(3) . ?
C14 C16 1.515(3) . ?
C14 H14A 0.9900 . ?
C14 H14B 0.9900 . ?
C16 H16A 0.9800 . ?
C16 H16B 0.9800 . ?
C16 H16C 0.9800 . ?
C15 S15 1.643(2) . ?

loop_
_geom_torsion_atom_site_label_1
_geom_torsion_atom_site_label_2
_geom_torsion_atom_site_label_3
_geom_torsion_atom_site_label_4
_geom_torsion
_geom_torsion_site_symmetry_1
_geom_torsion_site_symmetry_2
_geom_torsion_site_symmetry_3
_geom_torsion_site_symmetry_4
_geom_torsion_publ_flag
C1 C1 S2 C3 179.8(2) 2_665 . . . ?
C5 C1 S2 C3 -0.60(14) . . . . ?
C1 S2 C3 N4 -0.06(14) . . . . ?
C1 S2 C3 S3 -179.13(12) . . . . ?
S3 C3 N4 C5 179.77(13) . . . . ?
S2 C3 N4 C5 0.8(2) . . . . ?
S3 C3 N4 C4 -4.2(3) . . . . ?
S2 C3 N4 C4 176.82(12) . . . . ?
C3 N4 C4 C6 -94.8(2) . . . . ?
C5 N4 C4 C6 81.0(2) . . . . ?
C3 N4 C5 C1 -1.2(2) . . . . ?
C4 N4 C5 C1 -177.27(14) . . . . ?
C3 N4 C5 S5 179.32(13) . . . . ?
C4 N4 C5 S5 3.3(2) . . . . ?
C1 C1 C5 N4 -179.3(2) 2_665 . . . ?
S2 C1 C5 N4 1.12(19) . . . . ?
C1 C1 C5 S5 0.2(3) 2_665 . . . ?
S2 C1 C5 S5 -179.44(10) . . . . ?
C11 C11 S12 C13 -179.8(2) 2_765 . . . ?
C15 C11 S12 C13 -0.35(14) . . . . ?
C11 S12 C13 N14 0.10(14) . . . . ?
C11 S12 C13 S13 -179.98(12) . . . . ?
S13 C13 N14 C15 -179.71(13) . . . . ?
S12 C13 N14 C15 0.2(2) . . . . ?
S13 C13 N14 C14 -3.2(3) . . . . ?
S12 C13 N14 C14 176.68(12) . . . . ?
C13 N14 C14 C16 -92.5(2) . . . . ?
C15 N14 C14 C16 83.8(2) . . . . ?
C13 N14 C15 C11 -0.5(2) . . . . ?
C14 N14 C15 C11 -176.94(15) . . . . ?
C13 N14 C15 S15 -179.84(13) . . . . ?
C14 N14 C15 S15 3.7(2) . . . . ?
C11 C11 C15 N14 -180.0(2) 2_765 . . . ?
S12 C11 C15 N14 0.52(19) . . . . ?
C11 C11 C15 S15 -0.6(3) 2_765 . . . ?
S12 C11 C15 S15 179.88(11) . . . . ?
